data_7021976
loop_
_publ_author_name
'Zhao, Xiao-Qing'
'Liu, Xu-Hui'
'Zhao, Bin'

_publ_section_title
;
 Several (4,4)- and (5,6,8)-connected lanthanide-organic frameworks:
 structures, luminescence and magnetic properties.
;
_journal_issue 41
_journal_name_full 'Dalton transactions (Cambridge, England : 2003)'
_journal_page_first 14786
_journal_page_last 14793
_journal_paper_doi 10.1039/c3dt51769a
_journal_volume 42
_journal_year 2013
_chemical_formula_sum 'C10 H13 O11 Pr'
_chemical_formula_weight 450.11
_chemical_name_systematic
; 
 ? 
;
_space_group_IT_number 2
_symmetry_cell_setting triclinic
_symmetry_space_group_name_Hall '-P 1'
_symmetry_space_group_name_H-M 'P -1'
_atom_sites_solution_hydrogens geom
_atom_sites_solution_primary direct
_atom_sites_solution_secondary difmap
_audit_creation_method SHELXL-97
_cell_angle_alpha 74.932(5)
_cell_angle_beta 68.329(5)
_cell_angle_gamma 69.519(5)
_cell_formula_units_Z 2
_cell_length_a 8.9671(4)
_cell_length_b 9.1124(6)
_cell_length_c 9.7614(5)
_cell_measurement_reflns_used 3296
_cell_measurement_temperature 150(2)
_cell_measurement_theta_max 29.1413
_cell_measurement_theta_min 2.5431
_cell_volume 686.51(7)
_computing_cell_refinement
;
CrysAlisPro, Oxford Diffraction Ltd.,
Version 1.171.33.48 (release 15-09-2009 CrysAlis171 .NET)
(compiled Sep 15 2009,11:49:04)
;
_computing_data_collection
;
CrysAlisPro, Oxford Diffraction Ltd.,
Version 1.171.33.48 (release 15-09-2009 CrysAlis171 .NET)
(compiled Sep 15 2009,11:49:04)
;
_computing_data_reduction
;
CrysAlisPro, Oxford Diffraction Ltd.,
Version 1.171.33.48 (release 15-09-2009 CrysAlis171 .NET)
(compiled Sep 15 2009,11:49:04)
;
_computing_molecular_graphics 'Bruker SHELXTL'
_computing_publication_material 'Bruker SHELXTL'
_computing_structure_refinement 'SHELXL-97 (Sheldrick, 1997)'
_computing_structure_solution 'SHELXS-97 (Sheldrick, 1990)'
_diffrn_ambient_temperature 150(2)
_diffrn_detector_area_resol_mean 16.2116
_diffrn_measured_fraction_theta_full 0.990
_diffrn_measured_fraction_theta_max 0.990
_diffrn_measurement_device_type 'SuperNova, Single source at offset), Eos'
_diffrn_measurement_method '\w scans'
_diffrn_radiation_monochromator graphite
_diffrn_radiation_source 'fine-focus sealed tube'
_diffrn_radiation_type MoK\a
_diffrn_radiation_wavelength 0.71073
_diffrn_reflns_av_R_equivalents 0.0429
_diffrn_reflns_av_unetI/netI 0.0646
_diffrn_reflns_limit_h_max 10
_diffrn_reflns_limit_h_min -10
_diffrn_reflns_limit_k_max 10
_diffrn_reflns_limit_k_min -10
_diffrn_reflns_limit_l_max 11
_diffrn_reflns_limit_l_min -11
_diffrn_reflns_number 4329
_diffrn_reflns_theta_full 25.01
_diffrn_reflns_theta_max 25.01
_diffrn_reflns_theta_min 2.84
_diffrn_standards_number 3908
_exptl_absorpt_coefficient_mu 3.607
_exptl_absorpt_correction_T_max 0.7143
_exptl_absorpt_correction_T_min 0.5324
_exptl_absorpt_correction_type multi-scan
_exptl_absorpt_process_details
;
CrysAlisPro, Oxford Diffraction Ltd.,
Version 1.171.33.48 (release 15-09-2009 CrysAlis171 .NET)
(compiled Sep 15 2009,11:49:04)
Empirical absorption correction using spherical harmonics,
 implemented in SCALE3 ABSPACK scaling algorithm.
;
_exptl_crystal_colour GREEN
_exptl_crystal_density_diffrn 2.177
_exptl_crystal_density_method 'not measured'
_exptl_crystal_description BLOCK
_exptl_crystal_F_000 440
_exptl_crystal_size_max 0.20
_exptl_crystal_size_mid 0.10
_exptl_crystal_size_min 0.10
_refine_diff_density_max 0.942
_refine_diff_density_min -1.100
_refine_diff_density_rms 0.145
_refine_ls_extinction_method none
_refine_ls_goodness_of_fit_ref 1.003
_refine_ls_hydrogen_treatment constr
_refine_ls_matrix_type full
_refine_ls_number_parameters 199
_refine_ls_number_reflns 2401
_refine_ls_number_restraints 0
_refine_ls_restrained_S_all 1.003
_refine_ls_R_factor_all 0.0378
_refine_ls_R_factor_gt 0.0336
_refine_ls_shift/su_max 0.001
_refine_ls_shift/su_mean 0.000
_refine_ls_structure_factor_coef Fsqd
_refine_ls_weighting_details 'calc w=1/[\s^2^(Fo^2^)+(0.0236P)^2^+0.0000P] where P=(Fo^2^+2Fc^2^)/3'
_refine_ls_weighting_scheme calc
_refine_ls_wR_factor_gt 0.0665
_refine_ls_wR_factor_ref 0.0699
_reflns_number_gt 2186
_reflns_number_total 2401
_reflns_threshold_expression >2sigma(I)
_cod_data_source_file c3dt51769a.txt
_cod_data_source_block p110408n1
_cod_depositor_comments
;
The following automatic conversions were performed:

'_symmetry_cell_setting' value 'Triclinic' changed to 'triclinic'
according to /home/saulius/struct/CIF-dictionaries/cif_core.dic
dictionary named 'cif_core.dic' version 2.4.2 from
2011-04-26.

'_exptl_absorpt_correction_type' value 'MULTI-scan'
changed to 'multi-scan' according to
/home/saulius/struct/CIF-dictionaries/cif_core.dic dictionary named
'cif_core.dic' version 2.4.2 from 2011-04-26.

Automatic conversion script
Id: cif_fix_values 1891 2012-01-12 08:04:46Z andrius 
;
_cod_original_cell_volume 686.51(6)
_cod_original_sg_symbol_H-M P-1
_cod_database_code 7021976

loop_
_symmetry_equiv_pos_as_xyz
'x, y, z'
'-x, -y, -z'

loop_
_atom_site_label
_atom_site_type_symbol
_atom_site_fract_x
_atom_site_fract_y
_atom_site_fract_z
_atom_site_U_iso_or_equiv
_atom_site_adp_type
_atom_site_occupancy
_atom_site_symmetry_multiplicity
_atom_site_calc_flag
_atom_site_refinement_flags
Pr1 Pr 0.22420(3) 0.54587(3) 0.52575(3) 0.01795(11) Uani 1 1 d .
C1 C 0.4619(6) 0.1896(6) 0.2592(5) 0.0174(11) Uani 1 1 d .
C2 C 0.5836(6) 0.2729(6) 0.2017(6) 0.0187(11) Uani 1 1 d .
C3 C 0.6500(6) 0.3099(6) 0.0503(5) 0.0189(11) Uani 1 1 d .
H3 H 0.7324 0.3622 0.0134 0.023 Uiso 1 1 calc R
C4 C 0.5970(6) 0.2709(6) -0.0497(6) 0.0192(11) Uani 1 1 d .
C5 C 0.4740(6) 0.1935(6) 0.0087(6) 0.0224(12) Uani 1 1 d .
H5 H 0.4354 0.1685 -0.0562 0.027 Uiso 1 1 calc R
C6 C 0.4068(6) 0.1525(7) 0.1594(6) 0.0268(13) Uani 1 1 d .
H6 H 0.3246 0.1000 0.1952 0.032 Uiso 1 1 calc R
C7 C 0.2755(6) 0.0848(6) 0.4755(6) 0.0210(11) Uani 1 1 d .
H7A H 0.2760 0.0293 0.5748 0.025 Uiso 1 1 calc R
H7B H 0.2826 0.0095 0.4175 0.025 Uiso 1 1 calc R
C8 C 0.1136(6) 0.2160(6) 0.4860(5) 0.0187(11) Uani 1 1 d .
C9 C 0.6357(6) 0.3268(6) 0.3054(5) 0.0182(11) Uani 1 1 d .
C10 C 0.6679(6) 0.3141(6) -0.2115(6) 0.0211(12) Uani 1 1 d .
O1 O 0.4168(4) 0.1446(4) 0.4080(4) 0.0235(8) Uani 1 1 d .
O2 O -0.0133(4) 0.1837(4) 0.4938(4) 0.0280(9) Uani 1 1 d .
O3 O 0.1117(4) 0.3533(4) 0.4898(4) 0.0306(9) Uani 1 1 d .
O4 O 0.5270(4) 0.4034(4) 0.4063(4) 0.0246(9) Uani 1 1 d .
O5 O 0.7882(4) 0.3019(5) 0.2845(4) 0.0298(10) Uani 1 1 d .
O6 O 0.7620(4) 0.4040(5) -0.2592(4) 0.0276(9) Uani 1 1 d .
O7 O 0.6373(4) 0.2612(4) -0.3028(4) 0.0238(8) Uani 1 1 d .
O8 O 0.3202(4) 0.3140(5) 0.7014(4) 0.0360(10) Uani 1 1 d .
H8A H 0.4276 0.2894 0.6798 0.043 Uiso 1 1 d R
H8B H 0.2794 0.2381 0.7609 0.043 Uiso 1 1 d R
O9 O -0.0113(4) 0.5175(5) 0.7698(4) 0.0395(11) Uani 1 1 d .
H9A H -0.0956 0.4910 0.7768 0.047 Uiso 1 1 d R
H9B H 0.0101 0.4869 0.8520 0.047 Uiso 1 1 d R
O10 O 0.1271(6) 0.1352(6) 0.8938(6) 0.0706(16) Uani 1 1 d .
H10A H 0.0638 0.1141 0.8599 0.085 Uiso 1 1 d R
H10B H 0.1216 0.1046 0.9864 0.085 Uiso 1 1 d R
O11 O 0.0329(5) 0.0255(5) 0.2078(5) 0.0459(11) Uani 1 1 d .
H11A H -0.0484 0.1097 0.2252 0.055 Uiso 1 1 d R
H11B H 0.0549 -0.0411 0.2808 0.055 Uiso 1 1 d R

loop_
_atom_site_aniso_label
_atom_site_aniso_U_11
_atom_site_aniso_U_22
_atom_site_aniso_U_33
_atom_site_aniso_U_23
_atom_site_aniso_U_13
_atom_site_aniso_U_12
Pr1 0.01955(17) 0.02057(19) 0.01535(18) -0.00240(13) -0.00722(12) -0.00582(12)
C1 0.016(2) 0.019(3) 0.015(3) -0.003(2) -0.004(2) -0.003(2)
C2 0.016(2) 0.022(3) 0.020(3) -0.007(2) -0.008(2) -0.002(2)
C3 0.018(2) 0.020(3) 0.018(3) -0.001(2) -0.005(2) -0.007(2)
C4 0.025(3) 0.017(3) 0.015(3) 0.001(2) -0.009(2) -0.004(2)
C5 0.024(3) 0.030(3) 0.019(3) -0.005(3) -0.011(2) -0.010(2)
C6 0.024(3) 0.041(4) 0.021(3) 0.004(3) -0.007(2) -0.021(3)
C7 0.019(3) 0.018(3) 0.018(3) 0.004(2) -0.003(2) -0.005(2)
C8 0.025(3) 0.021(3) 0.011(3) -0.002(2) -0.008(2) -0.005(2)
C9 0.029(3) 0.016(3) 0.013(3) 0.001(2) -0.010(2) -0.008(2)
C10 0.018(3) 0.022(3) 0.021(3) -0.004(2) -0.006(2) -0.004(2)
O1 0.0225(19) 0.033(2) 0.015(2) 0.0033(17) -0.0056(15) -0.0138(16)
O2 0.0195(19) 0.028(2) 0.039(2) -0.0033(19) -0.0124(18) -0.0072(16)
O3 0.039(2) 0.018(2) 0.037(2) -0.0028(19) -0.0167(19) -0.0064(17)
O4 0.0241(19) 0.031(2) 0.023(2) -0.0115(18) -0.0052(17) -0.0088(17)
O5 0.0170(19) 0.043(3) 0.034(2) -0.020(2) -0.0061(17) -0.0064(17)
O6 0.032(2) 0.045(3) 0.015(2) -0.0022(18) -0.0074(17) -0.0238(19)
O7 0.029(2) 0.025(2) 0.021(2) -0.0060(17) -0.0102(17) -0.0070(16)
O8 0.025(2) 0.041(3) 0.039(3) 0.018(2) -0.0180(19) -0.0149(18)
O9 0.029(2) 0.071(3) 0.027(2) -0.008(2) -0.0080(18) -0.024(2)
O10 0.084(4) 0.086(4) 0.053(3) 0.020(3) -0.023(3) -0.057(3)
O11 0.050(3) 0.036(3) 0.036(3) -0.002(2) -0.008(2) -0.002(2)

loop_
_atom_type_symbol
_atom_type_description
_atom_type_scat_dispersion_real
_atom_type_scat_dispersion_imag
_atom_type_scat_source
C C 0.0033 0.0016 'International Tables Vol C Tables 4.2.6.8 and 6.1.1.4'
H H 0.0000 0.0000 'International Tables Vol C Tables 4.2.6.8 and 6.1.1.4'
O O 0.0106 0.0060 'International Tables Vol C Tables 4.2.6.8 and 6.1.1.4'
Pr Pr -0.2180 2.8214 'International Tables Vol C Tables 4.2.6.8 and 6.1.1.4'

loop_
_geom_angle_atom_site_label_1
_geom_angle_atom_site_label_2
_geom_angle_atom_site_label_3
_geom_angle
_geom_angle_site_symmetry_1
_geom_angle_site_symmetry_3
O3 Pr1 O8 79.40(12) . .
O3 Pr1 O6 72.39(12) . 2_665
O8 Pr1 O6 135.76(13) . 2_665
O3 Pr1 O4 94.86(11) . .
O8 Pr1 O4 70.39(12) . .
O6 Pr1 O4 78.70(12) 2_665 .
O3 Pr1 O5 143.88(12) . 2_666
O8 Pr1 O5 82.93(13) . 2_666
O6 Pr1 O5 137.95(13) 2_665 2_666
O4 Pr1 O5 108.49(10) . 2_666
O3 Pr1 O2 107.53(11) . 2_566
O8 Pr1 O2 144.19(13) . 2_566
O6 Pr1 O2 78.01(12) 2_665 2_566
O4 Pr1 O2 140.71(12) . 2_566
O5 Pr1 O2 71.04(12) 2_666 2_566
O3 Pr1 O9 76.57(12) . .
O8 Pr1 O9 68.69(13) . .
O6 Pr1 O9 132.90(11) 2_665 .
O4 Pr1 O9 139.06(13) . .
O5 Pr1 O9 67.69(11) 2_666 .
O2 Pr1 O9 78.67(13) 2_566 .
O3 Pr1 O7 122.53(11) . 2_665
O8 Pr1 O7 136.38(11) . 2_665
O6 Pr1 O7 50.53(10) 2_665 2_665
O4 Pr1 O7 70.52(11) . 2_665
O5 Pr1 O7 91.69(11) 2_666 2_665
O2 Pr1 O7 70.23(11) 2_566 2_665
O9 Pr1 O7 147.10(12) . 2_665
O3 Pr1 O4 147.38(12) . 2_666
O8 Pr1 O4 72.57(11) . 2_666
O6 Pr1 O4 117.93(11) 2_665 2_666
O4 Pr1 O4 60.37(11) . 2_666
O5 Pr1 O4 48.41(10) 2_666 2_666
O2 Pr1 O4 104.95(10) 2_566 2_666
O9 Pr1 O4 107.38(10) . 2_666
O7 Pr1 O4 71.80(10) 2_665 2_666
O3 Pr1 O3 60.90(13) . 2_566
O8 Pr1 O3 121.98(12) . 2_566
O6 Pr1 O3 71.65(11) 2_665 2_566
O4 Pr1 O3 146.06(10) . 2_566
O5 Pr1 O3 104.56(10) 2_666 2_566
O2 Pr1 O3 47.20(10) 2_566 2_566
O9 Pr1 O3 62.46(11) . 2_566
O7 Pr1 O3 101.32(11) 2_665 2_566
O4 Pr1 O3 150.30(10) 2_666 2_566
O3 Pr1 C10 97.05(13) . 2_665
O8 Pr1 C10 140.25(13) . 2_665
O6 Pr1 C10 25.26(11) 2_665 2_665
O4 Pr1 C10 70.51(13) . 2_665
O5 Pr1 C10 116.33(13) 2_666 2_665
O2 Pr1 C10 74.94(13) 2_566 2_665
O9 Pr1 C10 149.52(13) . 2_665
O7 Pr1 C10 25.50(11) 2_665 2_665
O4 Pr1 C10 94.05(12) 2_666 2_665
O3 Pr1 C10 88.19(12) 2_566 2_665
O3 Pr1 C9 154.05(13) . 2_666
O8 Pr1 C9 76.00(13) . 2_666
O6 Pr1 C9 132.33(12) 2_665 2_666
O4 Pr1 C9 84.63(12) . 2_666
O5 Pr1 C9 23.93(12) 2_666 2_666
O2 Pr1 C9 88.18(12) 2_566 2_666
O9 Pr1 C9 86.84(12) . 2_666
O7 Pr1 C9 81.82(12) 2_665 2_666
O4 Pr1 C9 24.49(11) 2_666 2_666
O3 Pr1 C9 127.82(12) 2_566 2_666
C10 Pr1 C9 107.11(13) 2_665 2_666
O1 C1 C6 125.8(4) . .
O1 C1 C2 115.5(4) . .
C6 C1 C2 118.6(5) . .
C3 C2 C1 119.8(4) . .
C3 C2 C9 119.9(4) . .
C1 C2 C9 120.2(4) . .
C2 C3 C4 121.7(4) . .
C2 C3 H3 119.1 . .
C4 C3 H3 119.1 . .
C5 C4 C3 117.7(5) . .
C5 C4 C10 121.5(4) . .
C3 C4 C10 120.8(4) . .
C6 C5 C4 122.0(4) . .
C6 C5 H5 119.0 . .
C4 C5 H5 119.0 . .
C5 C6 C1 120.1(4) . .
C5 C6 H6 120.0 . .
C1 C6 H6 120.0 . .
O1 C7 C8 111.6(4) . .
O1 C7 H7A 109.3 . .
C8 C7 H7A 109.3 . .
O1 C7 H7B 109.3 . .
C8 C7 H7B 109.3 . .
H7A C7 H7B 108.0 . .
O2 C8 O3 122.4(5) . .
O2 C8 C7 119.1(4) . .
O3 C8 C7 118.5(4) . .
O2 C8 Pr1 53.7(3) . 2_566
O3 C8 Pr1 69.2(3) . 2_566
C7 C8 Pr1 170.6(3) . 2_566
O5 C9 O4 120.8(4) . .
O5 C9 C2 119.0(4) . .
O4 C9 C2 120.1(4) . .
O5 C9 Pr1 55.4(2) . 2_666
O4 C9 Pr1 65.5(2) . 2_666
C2 C9 Pr1 171.6(3) . 2_666
O6 C10 O7 119.8(5) . .
O6 C10 C4 119.2(4) . .
O7 C10 C4 121.0(4) . .
O6 C10 Pr1 57.1(3) . 2_665
O7 C10 Pr1 63.6(3) . 2_665
C4 C10 Pr1 170.4(4) . 2_665
C1 O1 C7 118.0(4) . .
C8 O2 Pr1 103.1(3) . 2_566
C8 O3 Pr1 153.7(3) . .
C8 O3 Pr1 86.7(3) . 2_566
Pr1 O3 Pr1 119.10(13) . 2_566
C9 O4 Pr1 149.3(3) . .
C9 O4 Pr1 90.0(3) . 2_666
Pr1 O4 Pr1 119.63(11) . 2_666
C9 O5 Pr1 100.7(3) . 2_666
C10 O6 Pr1 97.7(3) . 2_665
C10 O7 Pr1 90.9(3) . 2_665
Pr1 O8 H8A 109.8 . .
Pr1 O8 H8B 135.3 . .
H8A O8 H8B 112.2 . .
Pr1 O9 H9A 123.6 . .
Pr1 O9 H9B 120.0 . .
H9A O9 H9B 109.5 . .
H10A O10 H10B 119.9 . .
H11A O11 H11B 118.5 . .

loop_
_geom_bond_atom_site_label_1
_geom_bond_atom_site_label_2
_geom_bond_distance
_geom_bond_site_symmetry_2
Pr1 O3 2.458(3) .
Pr1 O8 2.465(4) .
Pr1 O6 2.485(3) 2_665
Pr1 O4 2.530(3) .
Pr1 O5 2.538(3) 2_666
Pr1 O2 2.539(4) 2_566
Pr1 O9 2.559(4) .
Pr1 O7 2.629(4) 2_665
Pr1 O4 2.758(3) 2_666
Pr1 O3 2.875(3) 2_566
Pr1 C10 2.934(5) 2_665
Pr1 C9 3.031(4) 2_666
C1 O1 1.347(6) .
C1 C6 1.396(6) .
C1 C2 1.410(6) .
C2 C3 1.373(7) .
C2 C9 1.501(6) .
C3 C4 1.394(6) .
C3 H3 0.9300 .
C4 C5 1.382(7) .
C4 C10 1.471(7) .
C5 C6 1.373(7) .
C5 H5 0.9300 .
C6 H6 0.9300 .
C7 O1 1.420(5) .
C7 C8 1.512(6) .
C7 H7A 0.9700 .
C7 H7B 0.9700 .
C8 O2 1.244(5) .
C8 O3 1.255(6) .
C8 Pr1 3.070(5) 2_566
C9 O5 1.251(5) .
C9 O4 1.257(6) .
C9 Pr1 3.031(4) 2_666
C10 O6 1.263(6) .
C10 O7 1.264(5) .
C10 Pr1 2.934(5) 2_665
O2 Pr1 2.539(4) 2_566
O3 Pr1 2.875(3) 2_566
O4 Pr1 2.758(3) 2_666
O5 Pr1 2.538(3) 2_666
O6 Pr1 2.485(3) 2_665
O7 Pr1 2.629(4) 2_665
O8 H8A 0.8638 .
O8 H8B 0.8726 .
O9 H9A 0.8459 .
O9 H9B 0.8481 .
O10 H10A 0.8469 .
O10 H10B 0.8626 .
O11 H11A 0.8565 .
O11 H11B 0.8431 .

loop_
_geom_torsion_atom_site_label_1
_geom_torsion_atom_site_label_2
_geom_torsion_atom_site_label_3
_geom_torsion_atom_site_label_4
_geom_torsion
_geom_torsion_site_symmetry_1
_geom_torsion_site_symmetry_4
O1 C1 C2 C3 173.5(4) . .
C6 C1 C2 C3 -2.6(8) . .
O1 C1 C2 C9 -9.0(7) . .
C6 C1 C2 C9 174.9(5) . .
C1 C2 C3 C4 1.7(8) . .
C9 C2 C3 C4 -175.8(5) . .
C2 C3 C4 C5 0.2(7) . .
C2 C3 C4 C10 179.0(5) . .
C3 C4 C5 C6 -1.3(8) . .
C10 C4 C5 C6 180.0(5) . .
C4 C5 C6 C1 0.4(9) . .
O1 C1 C6 C5 -174.1(5) . .
C2 C1 C6 C5 1.6(8) . .
O1 C7 C8 O2 155.9(4) . .
O1 C7 C8 O3 -25.6(6) . .
O1 C7 C8 Pr1 118(2) . 2_566
C3 C2 C9 O5 -49.4(7) . .
C1 C2 C9 O5 133.0(5) . .
C3 C2 C9 O4 126.6(5) . .
C1 C2 C9 O4 -50.9(7) . .
C3 C2 C9 Pr1 -4(3) . 2_666
C1 C2 C9 Pr1 179(2) . 2_666
C5 C4 C10 O6 170.0(5) . .
C3 C4 C10 O6 -8.8(8) . .
C5 C4 C10 O7 -10.8(8) . .
C3 C4 C10 O7 170.5(5) . .
C5 C4 C10 Pr1 105.4(19) . 2_665
C3 C4 C10 Pr1 -73(2) . 2_665
C6 C1 O1 C7 -14.8(7) . .
C2 C1 O1 C7 169.5(4) . .
C8 C7 O1 C1 -75.4(5) . .
O3 C8 O2 Pr1 8.7(5) . 2_566
C7 C8 O2 Pr1 -172.9(4) . 2_566
O2 C8 O3 Pr1 161.3(5) . .
C7 C8 O3 Pr1 -17.1(10) . .
Pr1 C8 O3 Pr1 168.8(7) 2_566 .
O2 C8 O3 Pr1 -7.5(5) . 2_566
C7 C8 O3 Pr1 174.1(4) . 2_566
O8 Pr1 O3 C8 -31.0(7) . .
O6 Pr1 O3 C8 114.4(8) 2_665 .
O4 Pr1 O3 C8 37.9(8) . .
O5 Pr1 O3 C8 -93.1(8) 2_666 .
O2 Pr1 O3 C8 -174.8(7) 2_566 .
O9 Pr1 O3 C8 -101.5(8) . .
O7 Pr1 O3 C8 107.9(7) 2_665 .
O4 Pr1 O3 C8 -0.1(9) 2_666 .
O3 Pr1 O3 C8 -167.2(9) 2_566 .
C10 Pr1 O3 C8 108.9(8) 2_665 .
C9 Pr1 O3 C8 -49.8(9) 2_666 .
O8 Pr1 O3 Pr1 136.12(18) . 2_566
O6 Pr1 O3 Pr1 -78.39(16) 2_665 2_566
O4 Pr1 O3 Pr1 -154.89(16) . 2_566
O5 Pr1 O3 Pr1 74.1(2) 2_666 2_566
O2 Pr1 O3 Pr1 -7.59(19) 2_566 2_566
O9 Pr1 O3 Pr1 65.72(16) . 2_566
O7 Pr1 O3 Pr1 -84.92(18) 2_665 2_566
O4 Pr1 O3 Pr1 167.06(14) 2_666 2_566
O3 Pr1 O3 Pr1 0.0 2_566 2_566
C10 Pr1 O3 Pr1 -83.96(17) 2_665 2_566
C9 Pr1 O3 Pr1 117.4(3) 2_666 2_566
O5 C9 O4 Pr1 168.2(4) . .
C2 C9 O4 Pr1 -7.8(10) . .
Pr1 C9 O4 Pr1 165.2(7) 2_666 .
O5 C9 O4 Pr1 2.9(5) . 2_666
C2 C9 O4 Pr1 -173.0(4) . 2_666
O3 Pr1 O4 C9 39.5(7) . .
O8 Pr1 O4 C9 116.5(7) . .
O6 Pr1 O4 C9 -31.4(7) 2_665 .
O5 Pr1 O4 C9 -168.4(7) 2_666 .
O2 Pr1 O4 C9 -86.0(7) 2_566 .
O9 Pr1 O4 C9 114.6(7) . .
O7 Pr1 O4 C9 -83.3(7) 2_665 .
O4 Pr1 O4 C9 -162.9(8) 2_666 .
O3 Pr1 O4 C9 -2.1(8) 2_566 .
C10 Pr1 O4 C9 -56.2(7) 2_665 .
C9 Pr1 O4 C9 -166.5(6) 2_666 .
O3 Pr1 O4 Pr1 -157.52(16) . 2_666
O8 Pr1 O4 Pr1 -80.61(16) . 2_666
O6 Pr1 O4 Pr1 131.54(17) 2_665 2_666
O5 Pr1 O4 Pr1 -5.5(2) 2_666 2_666
O2 Pr1 O4 Pr1 76.9(2) 2_566 2_666
O9 Pr1 O4 Pr1 -82.5(2) . 2_666
O7 Pr1 O4 Pr1 79.63(15) 2_665 2_666
O4 Pr1 O4 Pr1 0.0 2_666 2_666
O3 Pr1 O4 Pr1 160.86(14) 2_566 2_666
C10 Pr1 O4 Pr1 106.71(18) 2_665 2_666
C9 Pr1 O4 Pr1 -3.58(17) 2_666 2_666
O4 C9 O5 Pr1 -3.2(6) . 2_666
C2 C9 O5 Pr1 172.8(4) . 2_666
O7 C10 O6 Pr1 11.0(5) . 2_665
C4 C10 O6 Pr1 -169.7(4) . 2_665
O6 C10 O7 Pr1 -10.3(5) . 2_665
C4 C10 O7 Pr1 170.4(4) . 2_665
